data_2226139
loop_
_publ_author_name
'Li, He-Bing'

_publ_section_title
;
 Di-\m~1,1~-azido-bis[(2-{1-[2-(isopropylamino)ethylimino]ethyl}phenolato)copper(II)]
;
_journal_coeditor_code HB5441
_journal_issue 6
_journal_name_full 'Acta Crystallographica Section E'
_journal_page_first m651
_journal_page_last m652
_journal_paper_doi 10.1107/S1600536810017174
_journal_volume 66
_journal_year 2010
_chemical_formula_iupac '[Cu2 (C13 H19 N2 O)2 (N3)2]'
_chemical_formula_moiety 'C26 H38 Cu2 N10 O2'
_chemical_formula_sum 'C26 H38 Cu2 N10 O2'
_chemical_formula_weight 649.74
_chemical_name_systematic
;
Di-\m~1,1~-azido-bis[(2-{1-[2-
(isopropylamino)ethylimino]ethyl}phenolato)copper(II)]
;
_space_group_IT_number 14
_symmetry_cell_setting monoclinic
_symmetry_space_group_name_Hall '-P 2ybc'
_symmetry_space_group_name_H-M 'P 1 21/c 1'
_atom_sites_solution_hydrogens geom
_atom_sites_solution_primary direct
_atom_sites_solution_secondary difmap
_audit_creation_method SHELXL-97
_cell_angle_alpha 90.00
_cell_angle_beta 115.1740(10)
_cell_angle_gamma 90.00
_cell_formula_units_Z 2
_cell_length_a 9.6558(3)
_cell_length_b 15.3021(5)
_cell_length_c 10.6549(3)
_cell_measurement_reflns_used 4033
_cell_measurement_temperature 298(2)
_cell_measurement_theta_max 28.4
_cell_measurement_theta_min 2.5
_cell_volume 1424.78(8)
_computing_cell_refinement 'SAINT (Bruker, 1998)'
_computing_data_collection 'SMART (Bruker, 1998)'
_computing_data_reduction 'SAINT (Bruker, 1998)'
_computing_molecular_graphics 'SHELXTL (Sheldrick, 2008)'
_computing_publication_material 'SHELXTL (Sheldrick, 2008)'
_computing_structure_refinement 'SHELXL97 (Sheldrick, 2008)'
_computing_structure_solution 'SHELXS97 (Sheldrick, 2008)'
_diffrn_ambient_temperature 298(2)
_diffrn_measured_fraction_theta_full 0.982
_diffrn_measured_fraction_theta_max 0.982
_diffrn_measurement_device_type 'Bruker SMART CCD'
_diffrn_measurement_method '\w scans'
_diffrn_radiation_monochromator graphite
_diffrn_radiation_source 'fine-focus sealed tube'
_diffrn_radiation_type MoK\a
_diffrn_radiation_wavelength 0.71073
_diffrn_reflns_av_R_equivalents 0.0218
_diffrn_reflns_av_sigmaI/netI 0.0256
_diffrn_reflns_limit_h_max 12
_diffrn_reflns_limit_h_min -12
_diffrn_reflns_limit_k_max 15
_diffrn_reflns_limit_k_min -19
_diffrn_reflns_limit_l_max 12
_diffrn_reflns_limit_l_min -13
_diffrn_reflns_number 8486
_diffrn_reflns_theta_full 27.50
_diffrn_reflns_theta_max 27.50
_diffrn_reflns_theta_min 2.33
_diffrn_standards_number 0
_exptl_absorpt_coefficient_mu 1.536
_exptl_absorpt_correction_T_max 0.682
_exptl_absorpt_correction_T_min 0.656
_exptl_absorpt_correction_type multi-scan
_exptl_absorpt_process_details '(SADABS; Bruker, 1998)'
_exptl_crystal_colour blue
_exptl_crystal_density_diffrn 1.515
_exptl_crystal_density_method 'not measured'
_exptl_crystal_description block
_exptl_crystal_F_000 676
_exptl_crystal_size_max 0.30
_exptl_crystal_size_mid 0.28
_exptl_crystal_size_min 0.27
_refine_diff_density_max 0.210
_refine_diff_density_min -0.325
_refine_ls_extinction_method none
_refine_ls_goodness_of_fit_ref 1.045
_refine_ls_hydrogen_treatment constr
_refine_ls_matrix_type full
_refine_ls_number_parameters 184
_refine_ls_number_reflns 3205
_refine_ls_number_restraints 0
_refine_ls_restrained_S_all 1.045
_refine_ls_R_factor_all 0.0337
_refine_ls_R_factor_gt 0.0256
_refine_ls_shift/su_max 0.001
_refine_ls_shift/su_mean 0.000
_refine_ls_structure_factor_coef Fsqd
_refine_ls_weighting_details 'calc w=1/[\s^2^(Fo^2^)+(0.0336P)^2^+0.2887P] where P=(Fo^2^+2Fc^2^)/3'
_refine_ls_weighting_scheme calc
_refine_ls_wR_factor_gt 0.0651
_refine_ls_wR_factor_ref 0.0684
_reflns_number_gt 2700
_reflns_number_total 3205
_reflns_threshold_expression I>2\s(I)
_cod_data_source_file hb5441.cif
_cod_data_source_block I
_cod_depositor_comments
;
The following automatic conversions were performed:
'_symmetry_cell_setting' value 'Monoclinic' changed to 'monoclinic'
according to '/home/saulius/struct/CIF-dictionaries/cif_core.dic'
dictionary named 'cif_core.dic' version 2.4.1 from 2010-06-29.

Automatic conversion script
Id: cif_fix_enum 1527 2010-12-29 10:47:43Z saulius 
;
_cod_original_sg_symbol_H-M 'P 21/c'
_cod_database_code 2226139
_cod_database_fobs_code 2226139

loop_
_symmetry_equiv_pos_as_xyz
'x, y, z'
'-x, y+1/2, -z+1/2'
'-x, -y, -z'
'x, -y-1/2, z-1/2'

loop_
_atom_site_type_symbol
_atom_site_label
_atom_site_fract_x
_atom_site_fract_y
_atom_site_fract_z
_atom_site_U_iso_or_equiv
_atom_site_adp_type
_atom_site_calc_flag
_atom_site_refinement_flags
_atom_site_occupancy
_atom_site_disorder_assembly
_atom_site_disorder_group
Cu Cu1 0.59044(2) 0.085868(13) 0.58341(2) 0.02936(8) Uani d . 1 . .
N N1 0.79784(16) 0.13417(9) 0.67367(16) 0.0338(3) Uani d . 1 . .
N N2 0.58778(17) 0.13250(10) 0.40334(15) 0.0342(3) Uani d . 1 . .
H H2A 0.5430 0.0905 0.3380 0.041 Uiso calc R 1 . .
N N3 0.36638(17) 0.05814(10) 0.48628(16) 0.0365(3) Uani d . 1 . .
N N4 0.27481(17) 0.08176(10) 0.52619(17) 0.0381(4) Uani d . 1 . .
N N5 0.1825(3) 0.10262(14) 0.5608(3) 0.0738(7) Uani d . 1 . .
O O1 0.59002(15) 0.04762(10) 0.75079(13) 0.0455(3) Uani d . 1 . .
C C1 0.7028(2) 0.05405(13) 0.87468(19) 0.0389(4) Uani d . 1 . .
C C2 0.6797(3) 0.01235(15) 0.9831(2) 0.0524(5) Uani d . 1 . .
H H2 0.5897 -0.0188 0.9615 0.063 Uiso calc R 1 . .
C C3 0.7854(3) 0.01630(16) 1.1183(2) 0.0628(7) Uani d . 1 . .
H H3 0.7662 -0.0110 1.1873 0.075 Uiso calc R 1 . .
C C4 0.9211(4) 0.06119(17) 1.1520(2) 0.0704(8) Uani d . 1 . .
H H4 0.9934 0.0643 1.2437 0.084 Uiso calc R 1 . .
C C5 0.9482(3) 0.10079(15) 1.0498(2) 0.0559(6) Uani d . 1 . .
H H5 1.0408 0.1297 1.0741 0.067 Uiso calc R 1 . .
C C6 0.8418(2) 0.09990(12) 0.9086(2) 0.0386(4) Uani d . 1 . .
C C7 0.8821(2) 0.14202(12) 0.8055(2) 0.0373(4) Uani d . 1 . .
C C8 1.0266(2) 0.19634(16) 0.8554(3) 0.0606(6) Uani d . 1 . .
H H8A 1.1115 0.1596 0.8663 0.091 Uiso calc R 1 . .
H H8B 1.0449 0.2227 0.9429 0.091 Uiso calc R 1 . .
H H8C 1.0150 0.2412 0.7887 0.091 Uiso calc R 1 . .
C C9 0.8460(2) 0.17343(14) 0.5724(2) 0.0443(5) Uani d . 1 . .
H H9A 0.9538 0.1620 0.5996 0.053 Uiso calc R 1 . .
H H9B 0.8310 0.2362 0.5691 0.053 Uiso calc R 1 . .
C C10 0.7519(2) 0.13412(13) 0.4315(2) 0.0433(5) Uani d . 1 . .
H H10A 0.7652 0.1683 0.3608 0.052 Uiso calc R 1 . .
H H10B 0.7868 0.0751 0.4283 0.052 Uiso calc R 1 . .
C C11 0.5038(2) 0.21591(13) 0.3447(2) 0.0434(5) Uani d . 1 . .
H H11 0.5600 0.2479 0.3014 0.052 Uiso calc R 1 . .
C C12 0.4930(3) 0.27349(15) 0.4550(3) 0.0587(6) Uani d . 1 . .
H H12A 0.4341 0.2444 0.4959 0.088 Uiso calc R 1 . .
H H12B 0.4442 0.3275 0.4141 0.088 Uiso calc R 1 . .
H H12C 0.5939 0.2852 0.5253 0.088 Uiso calc R 1 . .
C C13 0.3461(3) 0.19476(17) 0.2336(2) 0.0636(6) Uani d . 1 . .
H H13A 0.3555 0.1580 0.1646 0.095 Uiso calc R 1 . .
H H13B 0.2948 0.2479 0.1911 0.095 Uiso calc R 1 . .
H H13C 0.2880 0.1649 0.2745 0.095 Uiso calc R 1 . .

loop_
_atom_site_aniso_label
_atom_site_aniso_U_11
_atom_site_aniso_U_22
_atom_site_aniso_U_33
_atom_site_aniso_U_12
_atom_site_aniso_U_13
_atom_site_aniso_U_23
Cu1 0.02708(12) 0.03103(13) 0.03107(13) -0.00587(8) 0.01341(9) -0.00101(9)
N1 0.0281(7) 0.0312(8) 0.0426(9) -0.0043(6) 0.0154(7) -0.0021(7)
N2 0.0403(8) 0.0307(8) 0.0337(8) -0.0058(6) 0.0177(7) -0.0011(6)
N3 0.0299(8) 0.0390(8) 0.0417(9) -0.0062(6) 0.0163(7) -0.0048(7)
N4 0.0319(8) 0.0322(8) 0.0478(9) -0.0015(6) 0.0147(7) 0.0014(7)
N5 0.0586(13) 0.0661(14) 0.117(2) 0.0054(10) 0.0569(14) -0.0125(13)
O1 0.0376(7) 0.0671(9) 0.0331(7) -0.0116(7) 0.0163(6) 0.0023(7)
C1 0.0445(10) 0.0405(10) 0.0342(10) 0.0072(8) 0.0194(8) -0.0030(8)
C2 0.0688(14) 0.0548(13) 0.0416(12) 0.0089(11) 0.0312(11) 0.0021(10)
C3 0.098(2) 0.0558(14) 0.0383(12) 0.0221(14) 0.0321(13) 0.0041(11)
C4 0.096(2) 0.0579(15) 0.0327(12) 0.0248(15) 0.0037(12) -0.0022(11)
C5 0.0571(13) 0.0470(13) 0.0443(12) 0.0090(10) 0.0031(10) -0.0091(10)
C6 0.0387(10) 0.0325(10) 0.0367(10) 0.0073(8) 0.0085(8) -0.0078(8)
C7 0.0292(9) 0.0293(9) 0.0470(11) 0.0014(7) 0.0100(8) -0.0078(8)
C8 0.0366(11) 0.0606(15) 0.0692(15) -0.0137(10) 0.0077(10) -0.0124(13)
C9 0.0340(10) 0.0451(11) 0.0589(13) -0.0066(8) 0.0248(9) 0.0039(10)
C10 0.0486(11) 0.0415(11) 0.0541(12) -0.0014(9) 0.0356(10) 0.0051(9)
C11 0.0492(11) 0.0359(10) 0.0447(11) -0.0013(8) 0.0195(9) 0.0110(9)
C12 0.0685(15) 0.0389(12) 0.0668(15) 0.0079(11) 0.0272(13) -0.0025(11)
C13 0.0588(14) 0.0623(16) 0.0517(14) 0.0021(12) 0.0062(11) 0.0125(12)

loop_
_atom_type_symbol
_atom_type_description
_atom_type_scat_dispersion_real
_atom_type_scat_dispersion_imag
_atom_type_scat_source
C C 0.0033 0.0016 'International Tables Vol C Tables 4.2.6.8 and 6.1.1.4'
H H 0.0000 0.0000 'International Tables Vol C Tables 4.2.6.8 and 6.1.1.4'
N N 0.0061 0.0033 'International Tables Vol C Tables 4.2.6.8 and 6.1.1.4'
O O 0.0106 0.0060 'International Tables Vol C Tables 4.2.6.8 and 6.1.1.4'
Cu Cu 0.3201 1.2651 'International Tables Vol C Tables 4.2.6.8 and 6.1.1.4'

loop_
_geom_angle_atom_site_label_1
_geom_angle_atom_site_label_2
_geom_angle_atom_site_label_3
_geom_angle_site_symmetry_1
_geom_angle_site_symmetry_3
_geom_angle
_geom_angle_publ_flag
O1 Cu1 N1 . . 93.78(6) n
O1 Cu1 N3 . . 89.23(6) n
N1 Cu1 N3 . . 170.06(6) n
O1 Cu1 N2 . . 177.52(6) n
N1 Cu1 N2 . . 86.04(6) n
N3 Cu1 N2 . . 90.54(6) n
O1 Cu1 N3 . 3_656 94.47(6) n
N1 Cu1 N3 . 3_656 102.75(5) n
N3 Cu1 N3 . 3_656 86.43(6) n
N2 Cu1 N3 . 3_656 87.98(6) n
C7 N1 C9 . . 120.54(15) ?
C7 N1 Cu1 . . 127.34(13) ?
C9 N1 Cu1 . . 111.69(12) ?
C10 N2 C11 . . 114.37(14) ?
C10 N2 Cu1 . . 103.35(11) ?
C11 N2 Cu1 . . 118.59(11) ?
C10 N2 H2A . . 106.6 ?
C11 N2 H2A . . 106.6 ?
Cu1 N2 H2A . . 106.6 ?
N4 N3 Cu1 . . 123.64(13) ?
N4 N3 Cu1 . 3_656 129.69(12) ?
Cu1 N3 Cu1 . 3_656 93.57(6) ?
N5 N4 N3 . . 177.4(2) ?
C1 O1 Cu1 . . 126.66(12) ?
O1 C1 C2 . . 115.87(18) ?
O1 C1 C6 . . 125.78(17) ?
C2 C1 C6 . . 118.34(19) ?
C3 C2 C1 . . 122.2(2) ?
C3 C2 H2 . . 118.9 ?
C1 C2 H2 . . 118.9 ?
C2 C3 C4 . . 119.6(2) ?
C2 C3 H3 . . 120.2 ?
C4 C3 H3 . . 120.2 ?
C5 C4 C3 . . 119.7(2) ?
C5 C4 H4 . . 120.2 ?
C3 C4 H4 . . 120.2 ?
C4 C5 C6 . . 123.0(2) ?
C4 C5 H5 . . 118.5 ?
C6 C5 H5 . . 118.5 ?
C5 C6 C1 . . 117.1(2) ?
C5 C6 C7 . . 119.31(19) ?
C1 C6 C7 . . 123.53(17) ?
N1 C7 C6 . . 121.92(16) ?
N1 C7 C8 . . 119.49(18) ?
C6 C7 C8 . . 118.59(18) ?
C7 C8 H8A . . 109.5 ?
C7 C8 H8B . . 109.5 ?
H8A C8 H8B . . 109.5 ?
C7 C8 H8C . . 109.5 ?
H8A C8 H8C . . 109.5 ?
H8B C8 H8C . . 109.5 ?
N1 C9 C10 . . 108.74(15) ?
N1 C9 H9A . . 109.9 ?
C10 C9 H9A . . 109.9 ?
N1 C9 H9B . . 109.9 ?
C10 C9 H9B . . 109.9 ?
H9A C9 H9B . . 108.3 ?
N2 C10 C9 . . 110.37(15) ?
N2 C10 H10A . . 109.6 ?
C9 C10 H10A . . 109.6 ?
N2 C10 H10B . . 109.6 ?
C9 C10 H10B . . 109.6 ?
H10A C10 H10B . . 108.1 ?
N2 C11 C12 . . 112.19(16) ?
N2 C11 C13 . . 109.26(17) ?
C12 C11 C13 . . 110.81(19) ?
N2 C11 H11 . . 108.2 ?
C12 C11 H11 . . 108.2 ?
C13 C11 H11 . . 108.2 ?
C11 C12 H12A . . 109.5 ?
C11 C12 H12B . . 109.5 ?
H12A C12 H12B . . 109.5 ?
C11 C12 H12C . . 109.5 ?
H12A C12 H12C . . 109.5 ?
H12B C12 H12C . . 109.5 ?
C11 C13 H13A . . 109.5 ?
C11 C13 H13B . . 109.5 ?
H13A C13 H13B . . 109.5 ?
C11 C13 H13C . . 109.5 ?
H13A C13 H13C . . 109.5 ?
H13B C13 H13C . . 109.5 ?

loop_
_geom_bond_atom_site_label_1
_geom_bond_atom_site_label_2
_geom_bond_site_symmetry_2
_geom_bond_distance
_geom_bond_publ_flag
Cu1 O1 . 1.8786(13) y
Cu1 N1 . 1.9604(14) y
Cu1 N3 . 2.0067(15) y
Cu1 N2 . 2.0369(14) y
Cu1 N3 3_656 2.4175(16) y
N1 C7 . 1.295(2) ?
N1 C9 . 1.473(2) ?
N2 C10 . 1.482(2) ?
N2 C11 . 1.499(2) ?
N2 H2A . 0.9100 ?
N3 N4 . 1.189(2) ?
N3 Cu1 3_656 2.4175(16) ?
N4 N5 . 1.145(2) ?
O1 C1 . 1.310(2) ?
C1 C2 . 1.417(3) ?
C1 C6 . 1.418(3) ?
C2 C3 . 1.368(3) ?
C2 H2 . 0.9300 ?
C3 C4 . 1.384(4) ?
C3 H3 . 0.9300 ?
C4 C5 . 1.364(4) ?
C4 H4 . 0.9300 ?
C5 C6 . 1.416(3) ?
C5 H5 . 0.9300 ?
C6 C7 . 1.462(3) ?
C7 C8 . 1.513(3) ?
C8 H8A . 0.9600 ?
C8 H8B . 0.9600 ?
C8 H8C . 0.9600 ?
C9 C10 . 1.510(3) ?
C9 H9A . 0.9700 ?
C9 H9B . 0.9700 ?
C10 H10A . 0.9700 ?
C10 H10B . 0.9700 ?
C11 C12 . 1.507(3) ?
C11 C13 . 1.514(3) ?
C11 H11 . 0.9800 ?
C12 H12A . 0.9600 ?
C12 H12B . 0.9600 ?
C12 H12C . 0.9600 ?
C13 H13A . 0.9600 ?
C13 H13B . 0.9600 ?
C13 H13C . 0.9600 ?

loop_
_geom_hbond_atom_site_label_D
_geom_hbond_atom_site_label_H
_geom_hbond_atom_site_label_A
_geom_hbond_site_symmetry_A
_geom_hbond_distance_DH
_geom_hbond_distance_HA
_geom_hbond_distance_DA
_geom_hbond_angle_DHA
N2 H2A O1 3_656 0.91 2.45 3.293(2) 155
